data_4033670
loop_
_publ_author_name
'Becerril-Jim\'enez, Fabiola'
'Lussier, Tommy'
'Leblanc, Louis'
'Eymard, Carla'
'Dostie, Starr'
'Pr\'evost, Michel'
'Guindon, Yvan'

_publ_section_title
;
 Photoredox-Catalyzed Stereoselective Radical Reactions to Synthesize
 Nucleoside Analogues with a C2'-Stereogenic All-Carbon Quaternary Center.
;
_journal_name_full 'The Journal of organic chemistry'
_journal_paper_doi 10.1021/acs.joc.9b02374
_journal_year 2019
_chemical_absolute_configuration rmad
_chemical_compound_source 'Synthesized by the authors. See text'
_chemical_formula_moiety 'C8 H12 O4'
_chemical_formula_sum 'C8 H12 O4'
_chemical_formula_weight 172.18
_space_group_IT_number 19
_space_group_name_Hall 'P 2ac 2ab'
_space_group_name_H-M_alt 'P 21 21 21'
_symmetry_cell_setting orthorhombic
_symmetry_space_group_name_Hall 'P 2ac 2ab'
_symmetry_space_group_name_H-M 'P 21 21 21'
_atom_sites_solution_hydrogens geom
_atom_sites_solution_primary direct
_atom_sites_solution_secondary difmap
_audit_creation_method SHELXL-97
_cell_angle_alpha 90
_cell_angle_beta 90
_cell_angle_gamma 90
_cell_formula_units_Z 4
_cell_length_a 5.7431(2)
_cell_length_b 8.4432(2)
_cell_length_c 16.6662(4)
_cell_measurement_reflns_used 5682
_cell_measurement_temperature 100
_cell_measurement_theta_max 70.82
_cell_measurement_theta_min 5.31
_cell_volume 808.15(4)
_computing_cell_refinement 'SAINT V7.68A(Bruker AXS, 2009)'
_computing_data_collection 'APEX2  (Bruker AXS, 2009)'
_computing_data_reduction 'SAINT V7.68A(Bruker AXS, 2009)'
_computing_molecular_graphics 'SHELXTL  (Bruker AXS, 2003)'
_computing_publication_material 'UdMX (Maris, 2004)'
_computing_structure_refinement 'SHELXL97 (Sheldrick, 2008)'
_computing_structure_solution 'SHELXS97 (Sheldrick, 2008)'
_diffrn_ambient_temperature 100
_diffrn_detector_area_resol_mean 8.3
_diffrn_measured_fraction_theta_full 0.994
_diffrn_measured_fraction_theta_max 0.994
_diffrn_measurement_device_type 'Bruker APEX II'
_diffrn_measurement_method \w
_diffrn_radiation_monochromator 'Quazar MX'
_diffrn_radiation_source 'Incoatec I\muS Microsource '
_diffrn_radiation_type CuK\a
_diffrn_radiation_wavelength 1.54178
_diffrn_reflns_av_R_equivalents 0.023
_diffrn_reflns_av_sigmaI/netI 0.0133
_diffrn_reflns_limit_h_max 6
_diffrn_reflns_limit_h_min -6
_diffrn_reflns_limit_k_max 10
_diffrn_reflns_limit_k_min -10
_diffrn_reflns_limit_l_max 20
_diffrn_reflns_limit_l_min -20
_diffrn_reflns_number 10189
_diffrn_reflns_theta_full 70.81
_diffrn_reflns_theta_max 70.81
_diffrn_reflns_theta_min 5.31
_exptl_absorpt_coefficient_mu 0.962
_exptl_absorpt_correction_T_max 0.9809
_exptl_absorpt_correction_T_min 0.8763
_exptl_absorpt_correction_type multi-scan
_exptl_absorpt_process_details 'Sadabs (Sheldrick, 2008)'
_exptl_crystal_colour Colorless
_exptl_crystal_density_diffrn 1.415
_exptl_crystal_density_method 'not measured'
_exptl_crystal_description Needle
_exptl_crystal_F_000 368
_exptl_crystal_size_max 0.08
_exptl_crystal_size_mid 0.03
_exptl_crystal_size_min 0.02
_refine_diff_density_max 0.252
_refine_diff_density_min -0.182
_refine_diff_density_rms 0.044
_refine_ls_abs_structure_details 'Flack, H.D. and Schwarzenbach, D. (1999), 609 Friedel Pairs'
_refine_ls_abs_structure_Flack -0.06(19)
_refine_ls_extinction_method none
_refine_ls_goodness_of_fit_ref 1.052
_refine_ls_matrix_type full
_refine_ls_number_parameters 117
_refine_ls_number_reflns 1545
_refine_ls_number_restraints 0
_refine_ls_restrained_S_all 1.052
_refine_ls_R_factor_all 0.0317
_refine_ls_R_factor_gt 0.0312
_refine_ls_shift/su_max 0.001
_refine_ls_shift/su_mean 0.000
_refine_ls_structure_factor_coef Fsqd
_refine_ls_weighting_details 'calc w=1/[\s^2^(Fo^2^)+(0.0579P)^2^+0.1751P] where P=(Fo^2^+2Fc^2^)/3'
_refine_ls_weighting_scheme calc
_refine_ls_wR_factor_gt 0.0829
_refine_ls_wR_factor_ref 0.0834
_reflns_number_gt 1510
_reflns_number_total 1545
_reflns_threshold_expression I>2\s(I)
_cod_data_source_file jo9b02374_si_002.cif
_cod_data_source_block guin77
_cod_depositor_comments
;
The following automatic conversions were performed:

data item '_symmetry_cell_setting' value 'Orthorhombic' was changed
to 'orthorhombic' in accordance with the
/home/data/users/saulius/crontab/automatic-downloads/rss-feeds/ACS/lib/dictionaries/cif_core.dic
dictionary named 'cif_core.dic' version 2.4.2 last updated on
2011-04-26.

Automatic conversion script
Id: cif_fix_values 6909 2019-04-08 15:41:33Z antanas 
;
_cod_original_sg_symbol_H-M P212121
_cod_database_code 4033670

loop_
_symmetry_equiv_pos_as_xyz
'x, y, z'
'-x+1/2, -y, z+1/2'
'-x, y+1/2, -z+1/2'
'x+1/2, -y+1/2, -z'

loop_
_atom_site_label
_atom_site_type_symbol
_atom_site_fract_x
_atom_site_fract_y
_atom_site_fract_z
_atom_site_U_iso_or_equiv
_atom_site_adp_type
_atom_site_occupancy
_atom_site_symmetry_multiplicity
_atom_site_calc_flag
_atom_site_refinement_flags
O1 O 0.88443(18) 0.04979(12) 1.02299(6) 0.0197(2) Uani 1 1 d .
O3 O 0.57487(19) 0.14660(13) 0.75984(6) 0.0223(2) Uani 1 1 d .
H3 H 0.680(4) 0.099(3) 0.7327(13) 0.033 Uiso 1 1 d .
O5 O 0.96339(17) 0.22142(12) 0.92595(6) 0.0187(2) Uani 1 1 d .
O6 O 1.0915(2) 0.51311(13) 0.84222(7) 0.0238(3) Uani 1 1 d .
H6 H 1.152(4) 0.500(3) 0.8871(15) 0.036 Uiso 1 1 d .
C1 C 0.8450(3) 0.09766(17) 0.95628(8) 0.0169(3) Uani 1 1 d .
C2 C 0.6733(2) 0.03195(16) 0.89445(8) 0.0174(3) Uani 1 1 d .
C3 C 0.6436(3) 0.17806(16) 0.83897(8) 0.0183(3) Uani 1 1 d .
H3A H 0.5235 0.2487 0.8636 0.022 Uiso 1 1 calc R
C4 C 0.8799(2) 0.26195(17) 0.84565(8) 0.0186(3) Uani 1 1 d .
H4 H 0.9895 0.2199 0.8042 0.022 Uiso 1 1 calc R
C5 C 0.8672(3) 0.44061(17) 0.84026(9) 0.0205(3) Uani 1 1 d .
H5A H 0.7876 0.4705 0.7898 0.025 Uiso 1 1 calc R
H5B H 0.7730 0.4813 0.8855 0.025 Uiso 1 1 calc R
C6 C 0.7995(2) -0.10865(17) 0.85101(8) 0.0177(3) Uani 1 1 d .
H6A H 0.8324 -0.1929 0.8899 0.026 Uiso 1 1 calc R
H6B H 0.9459 -0.0708 0.8277 0.026 Uiso 1 1 calc R
H6C H 0.6991 -0.1501 0.8084 0.026 Uiso 1 1 calc R
C7 C 0.4489(3) -0.01729(18) 0.93490(8) 0.0196(3) Uani 1 1 d .
H7 H 0.3646 0.0625 0.9627 0.024 Uiso 1 1 calc R
C8 C 0.3605(3) -0.16045(19) 0.93501(10) 0.0264(3) Uani 1 1 d .
H8A H 0.4389 -0.2440 0.9080 0.032 Uiso 1 1 calc R
H8B H 0.2180 -0.1807 0.9621 0.032 Uiso 1 1 calc R

loop_
_atom_site_aniso_label
_atom_site_aniso_U_11
_atom_site_aniso_U_22
_atom_site_aniso_U_33
_atom_site_aniso_U_23
_atom_site_aniso_U_13
_atom_site_aniso_U_12
O1 0.0210(5) 0.0212(5) 0.0170(5) 0.0006(4) -0.0023(4) 0.0004(4)
O3 0.0230(5) 0.0264(5) 0.0176(5) -0.0022(4) -0.0042(4) 0.0042(4)
O5 0.0203(5) 0.0184(5) 0.0175(5) 0.0014(4) -0.0033(4) -0.0023(4)
O6 0.0267(6) 0.0255(5) 0.0192(5) 0.0051(4) -0.0023(4) -0.0076(4)
C1 0.0162(6) 0.0166(6) 0.0180(7) -0.0018(5) 0.0016(5) 0.0020(5)
C2 0.0171(7) 0.0174(7) 0.0177(6) -0.0017(5) -0.0018(5) 0.0007(5)
C3 0.0190(7) 0.0201(7) 0.0159(6) -0.0008(5) -0.0007(5) 0.0025(6)
C4 0.0201(7) 0.0213(7) 0.0143(6) 0.0006(5) 0.0005(5) 0.0013(6)
C5 0.0219(7) 0.0208(7) 0.0187(6) 0.0021(6) -0.0004(6) -0.0014(6)
C6 0.0172(7) 0.0228(7) 0.0129(6) -0.0020(5) -0.0013(5) -0.0027(5)
C7 0.0166(6) 0.0239(7) 0.0184(6) -0.0016(5) -0.0016(5) 0.0024(6)
C8 0.0220(7) 0.0291(8) 0.0282(8) 0.0033(6) -0.0011(6) -0.0014(6)

loop_
_atom_type_symbol
_atom_type_description
_atom_type_scat_dispersion_real
_atom_type_scat_dispersion_imag
_atom_type_scat_source
C C 0.0181 0.0091 'International Tables Vol C Tables 4.2.6.8 and 6.1.1.4'
H H 0.0000 0.0000 'International Tables Vol C Tables 4.2.6.8 and 6.1.1.4'
O O 0.0492 0.0322 'International Tables Vol C Tables 4.2.6.8 and 6.1.1.4'

loop_
_geom_angle_atom_site_label_1
_geom_angle_atom_site_label_2
_geom_angle_atom_site_label_3
_geom_angle
_geom_angle_publ_flag
C3 O3 H3 112.9(14) ?
C1 O5 C4 111.10(11) y
C5 O6 H6 109.7(16) ?
O1 C1 O5 120.83(13) y
O1 C1 C2 128.39(13) y
O5 C1 C2 110.75(11) y
C7 C2 C1 110.40(12) y
C7 C2 C3 112.99(12) y
C1 C2 C3 100.60(11) y
C7 C2 C6 113.05(12) y
C1 C2 C6 106.70(11) y
C3 C2 C6 112.19(11) y
O3 C3 C4 113.86(12) y
O3 C3 C2 116.17(11) y
C4 C3 C2 103.10(11) y
O3 C3 H3A 107.8 ?
C4 C3 H3A 107.8 ?
C2 C3 H3A 107.8 ?
O5 C4 C5 107.67(12) y
O5 C4 C3 104.38(11) y
C5 C4 C3 114.41(12) y
O5 C4 H4 110.1 ?
C5 C4 H4 110.1 ?
C3 C4 H4 110.1 ?
O6 C5 C4 112.51(12) y
O6 C5 H5A 109.1 ?
C4 C5 H5A 109.1 ?
O6 C5 H5B 109.1 ?
C4 C5 H5B 109.1 ?
H5A C5 H5B 107.8 ?
C2 C6 H6A 109.5 ?
C2 C6 H6B 109.5 ?
H6A C6 H6B 109.5 ?
C2 C6 H6C 109.5 ?
H6A C6 H6C 109.5 ?
H6B C6 H6C 109.5 ?
C8 C7 C2 125.73(14) y
C8 C7 H7 117.1 ?
C2 C7 H7 117.1 ?
C7 C8 H8A 120.0 ?
C7 C8 H8B 120.0 ?
H8A C8 H8B 120.0 ?

loop_
_geom_bond_atom_site_label_1
_geom_bond_atom_site_label_2
_geom_bond_distance
_geom_bond_publ_flag
O1 C1 1.2045(18) y
O3 C3 1.4020(17) y
O3 H3 0.85(2) ?
O5 C1 1.3453(18) y
O5 C4 1.4623(16) y
O6 C5 1.4267(19) y
O6 H6 0.83(3) ?
C1 C2 1.5304(19) y
C2 C7 1.5125(19) y
C2 C3 1.5511(19) y
C2 C6 1.5682(19) y
C3 C4 1.535(2) y
C3 H3a 1.0000 ?
C4 C5 1.513(2) y
C4 H4 1.0000 ?
C5 H5a 0.9900 ?
C5 H5b 0.9900 ?
C6 H6a 0.9800 ?
C6 H6b 0.9800 ?
C6 H6c 0.9800 ?
C7 C8 1.311(2) y
C7 H7 0.9500 ?
C8 H8a 0.9500 ?
C8 H8b 0.9500 ?

loop_
_geom_hbond_atom_site_label_D
_geom_hbond_atom_site_label_H
_geom_hbond_atom_site_label_A
_geom_hbond_distance_DH
_geom_hbond_distance_HA
_geom_hbond_distance_DA
_geom_hbond_angle_DHA
_geom_hbond_site_symmetry_A
_geom_hbond_publ_flag
O3 H3 O6 0.85(2) 1.95(2) 2.7991(16) 172(2) 3_746 y
O6 H6 O1 0.83(3) 2.05(3) 2.8563(15) 163(2) 4_557 y

loop_
_geom_torsion_atom_site_label_1
_geom_torsion_atom_site_label_2
_geom_torsion_atom_site_label_3
_geom_torsion_atom_site_label_4
_geom_torsion
_geom_torsion_publ_flag
C4 O5 C1 O1 -177.81(12) y
C4 O5 C1 C2 4.08(15) y
O1 C1 C2 C7 40.34(19) y
O5 C1 C2 C7 -141.72(12) y
O1 C1 C2 C3 159.92(14) y
O5 C1 C2 C3 -22.15(14) y
O1 C1 C2 C6 -82.87(18) y
O5 C1 C2 C6 95.06(13) y
C7 C2 C3 O3 -86.88(15) y
C1 C2 C3 O3 155.43(12) y
C6 C2 C3 O3 42.35(17) y
C7 C2 C3 C4 147.87(12) y
C1 C2 C3 C4 30.19(13) y
C6 C2 C3 C4 -82.89(13) y
C1 O5 C4 C5 138.25(12) y
C1 O5 C4 C3 16.29(14) y
O3 C3 C4 O5 -155.87(11) y
C2 C3 C4 O5 -29.14(13) y
O3 C3 C4 C5 86.72(15) y
C2 C3 C4 C5 -146.55(12) y
O5 C4 C5 O6 67.78(15) y
C3 C4 C5 O6 -176.71(11) y
C1 C2 C7 C8 -119.89(16) y
C3 C2 C7 C8 128.33(16) y
C6 C2 C7 C8 -0.5(2) y
